data_4310311
loop_
_publ_author_name
'Jian-Rong Li'
'Xian-He Bu'
'Ruo-Hua Zhang'

_publ_contact_author
;
 Xian-He Bu
  Department of Chemistry, Nankai University, Tianjin 300071,China
;
_publ_contact_author_email buxh@nankai.edu.cn
_publ_section_title
;
 Novel Lanthanide Coordination Polymers with a Flexible Disulfoxide
 Ligand, 1,2-Bis(ethylsulfinyl)ethane: Structures, Stereochemistry, and
 the Influences of Counteranions on the Framework Formations
;
_journal_name_full 'Inorganic Chemistry'
_journal_page_first 237
_journal_page_last 244
_journal_paper_doi 10.1021/ic034772i
_journal_volume 43
_journal_year 2004
_chemical_formula_sum 'C20 H50 Cl30 Dy10 N0 O20 S6'
_chemical_formula_weight 1071.80
_chemical_name_systematic
; 
 ? 
;
_space_group_IT_number 15
_symmetry_cell_setting monoclinic
_symmetry_space_group_name_Hall '-C 2yc'
_symmetry_space_group_name_H-M 'C 1 2/c 1'
_atom_sites_solution_hydrogens geom
_atom_sites_solution_primary direct
_atom_sites_solution_secondary difmap
_audit_creation_method SHELXL-97
_cell_angle_alpha 90.00
_cell_angle_beta 105.656(5)
_cell_angle_gamma 90.00
_cell_formula_units_Z 4
_cell_length_a 20.001(6)
_cell_length_b 11.481(4)
_cell_length_c 19.222(6)
_cell_measurement_reflns_used 914
_cell_measurement_temperature 293(2)
_cell_measurement_theta_max 25.71
_cell_measurement_theta_min 2.83
_cell_volume 4250(2)
_computing_cell_refinement 'Bruker SMART'
_computing_data_collection 'Bruker SMART'
_computing_data_reduction 'Bruker SHELXTL'
_computing_molecular_graphics 'Bruker SHELXTL'
_computing_publication_material 'Bruker SHELXTL'
_computing_structure_refinement 'SHELXL-97 (Sheldrick, 1997)'
_computing_structure_solution 'SHELXS-97 (Sheldrick, 1990)'
_diffrn_ambient_temperature 293(2)
_diffrn_measured_fraction_theta_full 1.000
_diffrn_measured_fraction_theta_max 1.000
_diffrn_measurement_device_type 'CCD area detector'
_diffrn_measurement_method 'phi and omega scans'
_diffrn_radiation_monochromator graphite
_diffrn_radiation_source 'fine-focus sealed tube'
_diffrn_radiation_type MoK\a
_diffrn_radiation_wavelength 0.71073
_diffrn_reflns_av_R_equivalents 0.0477
_diffrn_reflns_av_sigmaI/netI 0.0670
_diffrn_reflns_limit_h_max 24
_diffrn_reflns_limit_h_min -24
_diffrn_reflns_limit_k_max 13
_diffrn_reflns_limit_k_min -13
_diffrn_reflns_limit_l_max 10
_diffrn_reflns_limit_l_min -23
_diffrn_reflns_number 8828
_diffrn_reflns_theta_full 25.35
_diffrn_reflns_theta_max 25.35
_diffrn_reflns_theta_min 2.07
_exptl_absorpt_coefficient_mu 2.309
_exptl_absorpt_correction_T_max 0.8019
_exptl_absorpt_correction_T_min 0.6552
_exptl_absorpt_correction_type multi-scan
_exptl_absorpt_process_details SADABS
_exptl_crystal_density_diffrn 1.675
_exptl_crystal_density_method 'not measured'
_exptl_crystal_F_000 2172
_exptl_crystal_size_max 0.20
_exptl_crystal_size_mid 0.15
_exptl_crystal_size_min 0.10
_refine_diff_density_max 0.505
_refine_diff_density_min -0.409
_refine_diff_density_rms 0.096
_refine_ls_extinction_method none
_refine_ls_goodness_of_fit_ref 0.978
_refine_ls_hydrogen_treatment mixed
_refine_ls_matrix_type full
_refine_ls_number_parameters 277
_refine_ls_number_reflns 3878
_refine_ls_number_restraints 6
_refine_ls_restrained_S_all 0.978
_refine_ls_R_factor_all 0.0626
_refine_ls_R_factor_gt 0.0381
_refine_ls_shift/su_max 0.001
_refine_ls_shift/su_mean 0.000
_refine_ls_structure_factor_coef Fsqd
_refine_ls_weighting_details 'calc w=1/[\s^2^(Fo^2^)+(0.0340P)^2^+0.0000P] where P=(Fo^2^+2Fc^2^)/3'
_refine_ls_weighting_scheme calc
_refine_ls_wR_factor_gt 0.0720
_refine_ls_wR_factor_ref 0.0784
_reflns_number_gt 2942
_reflns_number_total 3878
_reflns_threshold_expression >2sigma(I)
_cod_data_source_file ic034772isi20030928_115520_07.cif
_cod_data_source_block complex6
_cod_depositor_comments
;
The following automatic conversions were performed:
'_symmetry_cell_setting' value 'Monoclinic' changed to 'monoclinic'
according to '/home/saulius/struct/CIF-dictionaries/cif_core.dic'
dictionary named 'cif_core.dic' version 2.4.1 from
2010-06-29.

'_exptl_absorpt_correction_type' value 'MULTI-SCAN' changed
to 'multi-scan' according to
'/home/saulius/struct/CIF-dictionaries/cif_core.dic' dictionary named
'cif_core.dic' version 2.4.1 from 2010-06-29.

Automatic conversion script
Id: cif_fix_enum 1527 2010-12-29 10:47:43Z saulius 
;
_cod_database_code 4310311

loop_
_symmetry_equiv_pos_as_xyz
'x, y, z'
'-x, y, -z+1/2'
'x+1/2, y+1/2, z'
'-x+1/2, y+1/2, -z+1/2'
'-x, -y, -z'
'x, -y, z-1/2'
'-x+1/2, -y+1/2, -z'
'x+1/2, -y+1/2, z-1/2'

loop_
_atom_site_label
_atom_site_type_symbol
_atom_site_fract_x
_atom_site_fract_y
_atom_site_fract_z
_atom_site_U_iso_or_equiv
_atom_site_adp_type
_atom_site_occupancy
_atom_site_symmetry_multiplicity
_atom_site_calc_flag
_atom_site_refinement_flags
_atom_site_disorder_assembly
_atom_site_disorder_group
Dy1 Dy 0.5000 0.62246(3) 0.7500 0.03326(12) Uani 1 2 d S . .
S1 S 0.49688(8) 0.89860(11) 0.83661(7) 0.0485(4) Uani 1 1 d . . .
S2 S 0.36735(8) 0.68981(15) 0.83230(9) 0.0525(4) Uani 0.90 1 d P . .
S2' S 0.3451(9) 0.7591(17) 0.7869(10) 0.077(5) Uani 0.10 1 d PU . .
S3 S 0.44026(7) 0.60218(11) 0.55711(6) 0.0464(3) Uani 1 1 d . . .
O1 O 0.52991(17) 0.7827(3) 0.82956(17) 0.0454(9) Uani 1 1 d . . .
O2 O 0.39634(17) 0.6893(3) 0.7671(2) 0.0583(10) Uani 1 1 d . . .
O3 O 0.46833(17) 0.5502(3) 0.63202(16) 0.0464(9) Uani 1 1 d . . .
C1 C 0.6235(4) 0.9954(7) 0.8599(4) 0.113(3) Uani 1 1 d . . .
H1A H 0.6606 1.0388 0.8915 0.169 Uiso 1 1 calc R . .
H1B H 0.6061 1.0376 0.8156 0.169 Uiso 1 1 calc R . .
H1C H 0.6406 0.9210 0.8498 0.169 Uiso 1 1 calc R . .
C2 C 0.5661(3) 0.9782(6) 0.8958(3) 0.0759(19) Uani 1 1 d . . .
H2A H 0.5492 1.0532 0.9069 0.091 Uiso 1 1 calc R . .
H2B H 0.5834 0.9356 0.9406 0.091 Uiso 1 1 calc R . .
C3 C 0.4439(3) 0.8777(5) 0.8982(3) 0.0629(16) Uani 1 1 d . . .
H3A H 0.4659 0.8203 0.9341 0.076 Uiso 1 1 calc R . .
H3B H 0.4418 0.9505 0.9233 0.076 Uiso 1 1 calc R . .
C4 C 0.3704(3) 0.8380(6) 0.8615(4) 0.076(2) Uani 1 1 d . . .
C5 C 0.2747(3) 0.6794(7) 0.7940(4) 0.085(2) Uani 1 1 d . . .
C6 C 0.2594(4) 0.5587(8) 0.7680(5) 0.119(3) Uani 1 1 d . . .
H6A H 0.2104 0.5502 0.7467 0.179 Uiso 1 1 calc R . .
H6B H 0.2740 0.5057 0.8079 0.179 Uiso 1 1 calc R . .
H6C H 0.2838 0.5416 0.7326 0.179 Uiso 1 1 calc R . .
C7 C 0.3131(4) 0.6485(8) 0.5756(4) 0.113(3) Uani 1 1 d . . .
H7A H 0.2642 0.6322 0.5606 0.170 Uiso 1 1 calc R . .
H7B H 0.3207 0.7297 0.5687 0.170 Uiso 1 1 calc R . .
H7C H 0.3311 0.6291 0.6258 0.170 Uiso 1 1 calc R . .
C8 C 0.3491(3) 0.5777(6) 0.5319(3) 0.0766(19) Uani 1 1 d . . .
H8A H 0.3304 0.5969 0.4812 0.092 Uiso 1 1 calc R . .
H8B H 0.3402 0.4958 0.5380 0.092 Uiso 1 1 calc R . .
C9 C 0.4615(3) 0.4956(5) 0.4982(3) 0.0541(15) Uani 1 1 d . . .
H9A H 0.4511 0.4182 0.5127 0.065 Uiso 1 1 calc R . .
H9B H 0.4338 0.5088 0.4490 0.065 Uiso 1 1 calc R . .
Cl1 Cl 0.40586(10) 0.78560(14) 0.38225(9) 0.0673(4) Uani 1 1 d . . .
O11 O 0.4072(3) 0.8597(4) 0.3247(2) 0.1070(17) Uani 1 1 d . . .
O12 O 0.3853(8) 0.6734(11) 0.3609(8) 0.075(4) Uani 0.50 1 d P . .
O12' O 0.3442(11) 0.716(2) 0.3640(10) 0.167(8) Uani 0.50 1 d P . .
O13 O 0.3648(11) 0.834(2) 0.4195(13) 0.153(10) Uani 0.50 1 d P . .
O13' O 0.4046(14) 0.8428(17) 0.4434(8) 0.136(10) Uani 0.50 1 d P . .
O14 O 0.4755(7) 0.7760(13) 0.4318(7) 0.094(5) Uani 0.50 1 d P . .
O14' O 0.4586(12) 0.713(2) 0.3877(10) 0.173(9) Uani 0.50 1 d P . .
Cl2 Cl 0.2500 0.2500 0.5000 0.0968(9) Uani 1 2 d S . .
O21 O 0.2673(7) 0.1409(10) 0.4695(9) 0.151(6) Uani 0.50 1 d P . .
O22 O 0.1752(7) 0.2455(15) 0.4868(10) 0.175(7) Uani 0.50 1 d P . .
O23 O 0.2690(10) 0.3324(11) 0.4547(7) 0.153(6) Uani 0.50 1 d P . .
O24 O 0.2192(9) 0.2318(16) 0.4345(9) 0.154(5) Uiso 0.50 1 d P . .
O4 O 0.42860(19) 0.4497(3) 0.7527(2) 0.0582(10) Uani 1 1 d . . .
C11 C 0.4030(5) 0.3561(8) 0.7000(4) 0.149(4) Uani 1 1 d . . .
H11A H 0.3768 0.3013 0.7196 0.223 Uiso 1 1 calc R . .
H11B H 0.4417 0.3173 0.6896 0.223 Uiso 1 1 calc R . .
H11C H 0.3739 0.3888 0.6563 0.223 Uiso 1 1 calc R . .

loop_
_atom_site_aniso_label
_atom_site_aniso_U_11
_atom_site_aniso_U_22
_atom_site_aniso_U_33
_atom_site_aniso_U_23
_atom_site_aniso_U_13
_atom_site_aniso_U_12
Dy1 0.04112(19) 0.03403(19) 0.02722(18) 0.000 0.01367(14) 0.000
S1 0.0751(9) 0.0364(8) 0.0375(8) -0.0028(6) 0.0215(7) 0.0000(6)
S2 0.0493(9) 0.0598(11) 0.0551(10) 0.0075(9) 0.0255(8) 0.0067(8)
S2' 0.078(8) 0.081(9) 0.075(8) 0.005(7) 0.028(7) 0.021(7)
S3 0.0656(9) 0.0442(9) 0.0290(7) -0.0012(6) 0.0121(7) -0.0027(6)
O1 0.062(2) 0.0349(19) 0.041(2) -0.0075(16) 0.0163(18) 0.0005(17)
O2 0.045(2) 0.075(3) 0.062(3) -0.008(2) 0.027(2) 0.0008(19)
O3 0.072(2) 0.040(2) 0.0277(19) -0.0013(16) 0.0144(18) -0.0043(18)
C1 0.120(7) 0.112(7) 0.111(7) -0.029(5) 0.038(6) -0.057(5)
C2 0.108(5) 0.057(4) 0.065(4) -0.024(3) 0.027(4) -0.015(4)
C3 0.107(5) 0.046(3) 0.048(3) -0.005(3) 0.043(3) 0.008(4)
C4 0.078(5) 0.071(5) 0.093(5) -0.012(4) 0.047(4) 0.011(3)
C5 0.046(4) 0.103(6) 0.114(6) -0.024(5) 0.036(4) -0.008(4)
C6 0.062(5) 0.148(8) 0.153(8) 0.000(7) 0.036(5) -0.020(5)
C7 0.079(5) 0.168(9) 0.090(6) -0.015(6) 0.017(5) 0.008(5)
C8 0.073(4) 0.093(5) 0.062(4) -0.006(4) 0.015(4) -0.010(4)
C9 0.082(4) 0.050(3) 0.030(3) -0.010(3) 0.015(3) -0.007(3)
Cl1 0.1025(14) 0.0505(10) 0.0517(10) 0.0019(8) 0.0257(10) 0.0030(10)
O11 0.175(5) 0.080(3) 0.057(3) 0.020(3) 0.016(3) -0.023(3)
O12 0.101(11) 0.050(6) 0.090(8) -0.014(5) 0.049(9) -0.009(7)
O12' 0.170(19) 0.20(2) 0.115(13) 0.026(15) 0.020(13) -0.103(15)
O13 0.147(16) 0.148(16) 0.20(2) -0.078(16) 0.115(16) -0.005(13)
O13' 0.30(3) 0.078(9) 0.043(7) -0.016(6) 0.064(13) -0.009(16)
O14 0.096(9) 0.123(11) 0.051(7) 0.021(7) -0.001(7) -0.034(8)
O14' 0.20(2) 0.206(19) 0.119(14) 0.060(13) 0.056(14) 0.147(18)
Cl2 0.124(3) 0.103(2) 0.0595(19) 0.0066(17) 0.0172(18) -0.0061(19)
O21 0.183(12) 0.078(8) 0.244(16) -0.043(10) 0.147(13) -0.023(9)
O22 0.078(9) 0.212(17) 0.227(18) -0.100(15) 0.029(10) -0.010(9)
O23 0.28(2) 0.093(9) 0.101(9) 0.023(8) 0.076(12) -0.019(11)
O4 0.069(2) 0.047(2) 0.058(2) -0.007(2) 0.017(2) -0.022(2)
C11 0.185(9) 0.154(9) 0.094(7) 0.041(6) 0.016(6) -0.091(8)

loop_
_atom_type_symbol
_atom_type_description
_atom_type_scat_dispersion_real
_atom_type_scat_dispersion_imag
_atom_type_scat_source
C C 0.0033 0.0016 'International Tables Vol C Tables 4.2.6.8 and 6.1.1.4'
H H 0.0000 0.0000 'International Tables Vol C Tables 4.2.6.8 and 6.1.1.4'
N N 0.0061 0.0033 'International Tables Vol C Tables 4.2.6.8 and 6.1.1.4'
O O 0.0106 0.0060 'International Tables Vol C Tables 4.2.6.8 and 6.1.1.4'
S S 0.1246 0.1234 'International Tables Vol C Tables 4.2.6.8 and 6.1.1.4'
Cl Cl 0.1484 0.1585 'International Tables Vol C Tables 4.2.6.8 and 6.1.1.4'
Dy Dy -0.1892 4.4098 'International Tables Vol C Tables 4.2.6.8 and 6.1.1.4'

loop_
_geom_angle_atom_site_label_1
_geom_angle_atom_site_label_2
_geom_angle_atom_site_label_3
_geom_angle
_geom_angle_site_symmetry_1
_geom_angle_site_symmetry_3
_geom_angle_publ_flag
O2 Dy1 O2 141.28(19) . 2_656 ?
O2 Dy1 O3 89.93(12) . 2_656 ?
O2 Dy1 O3 103.69(12) 2_656 2_656 ?
O2 Dy1 O3 103.69(12) . . ?
O2 Dy1 O3 89.93(12) 2_656 . ?
O3 Dy1 O3 138.42(16) 2_656 . ?
O2 Dy1 O1 74.35(12) . . ?
O2 Dy1 O1 75.74(13) 2_656 . ?
O3 Dy1 O1 72.12(11) 2_656 . ?
O3 Dy1 O1 149.25(12) . . ?
O2 Dy1 O1 75.74(13) . 2_656 ?
O2 Dy1 O1 74.35(12) 2_656 2_656 ?
O3 Dy1 O1 149.25(12) 2_656 2_656 ?
O3 Dy1 O1 72.12(11) . 2_656 ?
O1 Dy1 O1 77.81(16) . 2_656 ?
O2 Dy1 O4 73.52(13) . . ?
O2 Dy1 O4 145.06(13) 2_656 . ?
O3 Dy1 O4 72.50(12) 2_656 . ?
O3 Dy1 O4 74.14(12) . . ?
O1 Dy1 O4 131.50(12) . . ?
O1 Dy1 O4 126.57(12) 2_656 . ?
O2 Dy1 O4 145.06(14) . 2_656 ?
O2 Dy1 O4 73.52(13) 2_656 2_656 ?
O3 Dy1 O4 74.14(12) 2_656 2_656 ?
O3 Dy1 O4 72.50(12) . 2_656 ?
O1 Dy1 O4 126.57(12) . 2_656 ?
O1 Dy1 O4 131.50(12) 2_656 2_656 ?
O4 Dy1 O4 72.08(18) . 2_656 ?
O1 S1 C2 103.0(3) . . ?
O1 S1 C3 106.9(2) . . ?
C2 S1 C3 98.1(3) . . ?
S2' S2 O2 62.7(9) . . ?
S2' S2 C4 64.1(9) . . ?
O2 S2 C4 106.0(3) . . ?
S2' S2 C5 66.4(10) . . ?
O2 S2 C5 104.0(3) . . ?
C4 S2 C5 97.8(3) . . ?
S2 S2' O2 70.4(9) . . ?
S2 S2' C4 76.2(10) . . ?
O2 S2' C4 117.6(12) . . ?
S2 S2' C5 74.6(11) . . ?
O2 S2' C5 112.7(12) . . ?
C4 S2' C5 106.8(11) . . ?
O3 S3 C8 106.6(3) . . ?
O3 S3 C9 103.9(2) . . ?
C8 S3 C9 96.9(3) . . ?
S1 O1 Dy1 134.8(2) . . ?
S2' O2 S2 46.9(8) . . ?
S2' O2 Dy1 163.0(8) . . ?
S2 O2 Dy1 132.5(2) . . ?
S3 O3 Dy1 135.6(2) . . ?
C2 C1 H1A 109.5 . . ?
C2 C1 H1B 109.5 . . ?
H1A C1 H1B 109.5 . . ?
C2 C1 H1C 109.5 . . ?
H1A C1 H1C 109.5 . . ?
H1B C1 H1C 109.5 . . ?
C1 C2 S1 109.4(4) . . ?
C1 C2 H2A 109.8 . . ?
S1 C2 H2A 109.8 . . ?
C1 C2 H2B 109.8 . . ?
S1 C2 H2B 109.8 . . ?
H2A C2 H2B 108.2 . . ?
C4 C3 S1 113.6(4) . . ?
C4 C3 H3A 108.8 . . ?
S1 C3 H3A 108.8 . . ?
C4 C3 H3B 108.8 . . ?
S1 C3 H3B 108.8 . . ?
H3A C3 H3B 107.7 . . ?
C3 C4 S2' 126.7(7) . . ?
C3 C4 S2 112.2(4) . . ?
S2' C4 S2 39.7(7) . . ?
C6 C5 S2' 124.9(8) . . ?
C6 C5 S2 107.2(5) . . ?
S2' C5 S2 38.9(6) . . ?
C5 C6 H6A 109.5 . . ?
C5 C6 H6B 109.5 . . ?
H6A C6 H6B 109.5 . . ?
C5 C6 H6C 109.5 . . ?
H6A C6 H6C 109.5 . . ?
H6B C6 H6C 109.5 . . ?
C8 C7 H7A 109.5 . . ?
C8 C7 H7B 109.5 . . ?
H7A C7 H7B 109.5 . . ?
C8 C7 H7C 109.5 . . ?
H7A C7 H7C 109.5 . . ?
H7B C7 H7C 109.5 . . ?
C7 C8 S3 112.2(5) . . ?
C7 C8 H8A 109.2 . . ?
S3 C8 H8A 109.2 . . ?
C7 C8 H8B 109.2 . . ?
S3 C8 H8B 109.2 . . ?
H8A C8 H8B 107.9 . . ?
C9 C9 S3 109.5(5) 5_666 . ?
C9 C9 H9A 109.8 5_666 . ?
S3 C9 H9A 109.8 . . ?
C9 C9 H9B 109.8 5_666 . ?
S3 C9 H9B 109.8 . . ?
H9A C9 H9B 108.2 . . ?
O14' Cl1 O13 143.4(13) . . ?
O14' Cl1 O13' 115.9(12) . . ?
O13 Cl1 O13' 35.0(13) . . ?
O14' Cl1 O12 66.7(12) . . ?
O13 Cl1 O12 111.4(11) . . ?
O13' Cl1 O12 129.6(10) . . ?
O14' Cl1 O11 105.0(8) . . ?
O13 Cl1 O11 108.4(12) . . ?
O13' Cl1 O11 113.6(8) . . ?
O12 Cl1 O11 113.5(7) . . ?
O14' Cl1 O12' 106.5(13) . . ?
O13 Cl1 O12' 75.5(13) . . ?
O13' Cl1 O12' 105.5(12) . . ?
O12 Cl1 O12' 40.5(9) . . ?
O11 Cl1 O12' 110.1(8) . . ?
O14' Cl1 O14 46.0(9) . . ?
O13 Cl1 O14 107.1(11) . . ?
O13' Cl1 O14 73.0(11) . . ?
O12 Cl1 O14 106.2(8) . . ?
O11 Cl1 O14 110.0(5) . . ?
O12' Cl1 O14 136.3(10) . . ?
O12' O12 Cl1 72.5(15) . . ?
O12' O12 O14' 126(2) . . ?
Cl1 O12 O14' 54.9(8) . . ?
O12 O12' Cl1 67.0(15) . . ?
O12 O12' O13 112(2) . . ?
Cl1 O12' O13 50.0(9) . . ?
O13' O13 Cl1 73(2) . . ?
O13' O13 O12' 120(3) . . ?
Cl1 O13 O12' 54.6(10) . . ?
O13 O13' Cl1 72(2) . . ?
O13 O13' O14 127(3) . . ?
Cl1 O13' O14 56.6(9) . . ?
O14' O14 Cl1 60.3(10) . . ?
O14' O14 O13' 108.0(16) . . ?
Cl1 O14 O13' 50.4(7) . . ?
O14 O14' Cl1 73.7(13) . . ?
O14 O14' O12 122.6(17) . . ?
Cl1 O14' O12 58.4(9) . . ?
O24 Cl2 O24 180.000(6) . 7_556 ?
O24 Cl2 O23 111.4(8) . 7_556 ?
O24 Cl2 O23 68.6(8) 7_556 7_556 ?
O24 Cl2 O23 68.6(8) . . ?
O24 Cl2 O23 111.4(8) 7_556 . ?
O23 Cl2 O23 180.000(3) 7_556 . ?
O24 Cl2 O22 67.3(9) . . ?
O24 Cl2 O22 112.7(9) 7_556 . ?
O23 Cl2 O22 69.3(9) 7_556 . ?
O23 Cl2 O22 110.7(9) . . ?
O24 Cl2 O22 112.7(9) . 7_556 ?
O24 Cl2 O22 67.3(9) 7_556 7_556 ?
O23 Cl2 O22 110.7(9) 7_556 7_556 ?
O23 Cl2 O22 69.3(9) . 7_556 ?
O22 Cl2 O22 180.0(15) . 7_556 ?
O24 Cl2 O21 64.1(9) . . ?
O24 Cl2 O21 115.9(9) 7_556 . ?
O23 Cl2 O21 78.7(7) 7_556 . ?
O23 Cl2 O21 101.3(7) . . ?
O22 Cl2 O21 104.1(7) . . ?
O22 Cl2 O21 75.9(7) 7_556 . ?
O24 Cl2 O21 115.9(9) . 7_556 ?
O24 Cl2 O21 64.1(9) 7_556 7_556 ?
O23 Cl2 O21 101.3(7) 7_556 7_556 ?
O23 Cl2 O21 78.7(7) . 7_556 ?
O22 Cl2 O21 75.9(7) . 7_556 ?
O22 Cl2 O21 104.1(7) 7_556 7_556 ?
O21 Cl2 O21 180.0(12) . 7_556 ?
O24 O21 Cl2 51.2(8) . . ?
O24 O21 O22 87.5(10) . 7_556 ?
Cl2 O21 O22 51.7(6) . 7_556 ?
Cl2 O22 O24 50.4(8) . . ?
Cl2 O22 O23 54.1(7) . 7_556 ?
O24 O22 O23 89.3(11) . 7_556 ?
Cl2 O22 O21 52.4(6) . 7_556 ?
O24 O22 O21 88.5(11) . 7_556 ?
O23 O22 O21 80.9(9) 7_556 7_556 ?
Cl2 O23 O24 51.1(8) . . ?
Cl2 O23 O22 56.6(7) . 7_556 ?
O24 O23 O22 92.2(11) . 7_556 ?
Cl2 O24 O21 64.8(10) . . ?
Cl2 O24 O22 62.3(9) . . ?
O21 O24 O22 101.5(14) . . ?
Cl2 O24 O23 60.3(8) . . ?
O21 O24 O23 97.0(12) . . ?
O22 O24 O23 102.2(13) . . ?
C11 O4 Dy1 132.2(4) . . ?
O4 C11 H11A 109.5 . . ?
O4 C11 H11B 109.5 . . ?
H11A C11 H11B 109.5 . . ?
O4 C11 H11C 109.5 . . ?
H11A C11 H11C 109.5 . . ?
H11B C11 H11C 109.5 . . ?

loop_
_geom_bond_atom_site_label_1
_geom_bond_atom_site_label_2
_geom_bond_distance
_geom_bond_site_symmetry_2
_geom_bond_publ_flag
Dy1 O2 2.316(3) . ?
Dy1 O2 2.316(3) 2_656 ?
Dy1 O3 2.336(3) 2_656 ?
Dy1 O3 2.336(3) . ?
Dy1 O1 2.363(3) . ?
Dy1 O1 2.363(3) 2_656 ?
Dy1 O4 2.452(3) . ?
Dy1 O4 2.452(3) 2_656 ?
S1 O1 1.508(3) . ?
S1 C2 1.787(6) . ?
S1 C3 1.806(5) . ?
S2 S2' 1.176(19) . ?
S2 O2 1.517(4) . ?
S2 C4 1.788(7) . ?
S2 C5 1.805(6) . ?
S2' O2 1.431(17) . ?
S2' C4 1.656(19) . ?
S2' C5 1.72(2) . ?
S3 O3 1.519(3) . ?
S3 C8 1.777(6) . ?
S3 C9 1.794(5) . ?
C1 C2 1.504(8) . ?
C1 H1A 0.9600 . ?
C1 H1B 0.9600 . ?
C1 H1C 0.9600 . ?
C2 H2A 0.9700 . ?
C2 H2B 0.9700 . ?
C3 C4 1.519(8) . ?
C3 H3A 0.9700 . ?
C3 H3B 0.9700 . ?
C5 C6 1.478(10) . ?
C6 H6A 0.9600 . ?
C6 H6B 0.9600 . ?
C6 H6C 0.9600 . ?
C7 C8 1.488(9) . ?
C7 H7A 0.9600 . ?
C7 H7B 0.9600 . ?
C7 H7C 0.9600 . ?
C8 H8A 0.9700 . ?
C8 H8B 0.9700 . ?
C9 C9 1.527(10) 5_666 ?
C9 H9A 0.9700 . ?
C9 H9B 0.9700 . ?
Cl1 O14' 1.325(14) . ?
Cl1 O13 1.34(2) . ?
Cl1 O13' 1.353(17) . ?
Cl1 O12 1.381(13) . ?
Cl1 O11 1.401(4) . ?
Cl1 O12' 1.430(17) . ?
Cl1 O14 1.464(12) . ?
O12 O12' 0.97(2) . ?
O12 O14' 1.49(3) . ?
O12' O13 1.70(3) . ?
O13 O13' 0.81(3) . ?
O13' O14 1.68(3) . ?
O14 O14' 1.10(2) . ?
Cl2 O24 1.261(17) . ?
Cl2 O24 1.261(17) 7_556 ?
Cl2 O23 1.406(12) 7_556 ?
Cl2 O23 1.406(12) . ?
Cl2 O22 1.449(13) . ?
Cl2 O22 1.449(13) 7_556 ?
Cl2 O21 1.464(12) . ?
Cl2 O21 1.464(12) 7_556 ?
O21 O24 1.455(19) . ?
O21 O22 1.792(18) 7_556 ?
O22 O24 1.51(2) . ?
O22 O23 1.623(19) 7_556 ?
O22 O21 1.792(18) 7_556 ?
O23 O24 1.508(19) . ?
O23 O22 1.623(19) 7_556 ?
O4 C11 1.471(9) . ?
C11 H11A 0.9600 . ?
C11 H11B 0.9600 . ?
C11 H11C 0.9600 . ?

loop_
_geom_torsion_atom_site_label_1
_geom_torsion_atom_site_label_2
_geom_torsion_atom_site_label_3
_geom_torsion_atom_site_label_4
_geom_torsion
_geom_torsion_site_symmetry_1
_geom_torsion_site_symmetry_2
_geom_torsion_site_symmetry_3
_geom_torsion_site_symmetry_4
_geom_torsion_publ_flag
C4 S2 S2' O2 126.5(9) . . . . ?
C5 S2 S2' O2 -121.5(8) . . . . ?
O2 S2 S2' C4 -126.5(9) . . . . ?
C5 S2 S2' C4 112.0(7) . . . . ?
O2 S2 S2' C5 121.5(9) . . . . ?
C4 S2 S2' C5 -112.0(7) . . . . ?
C2 S1 O1 Dy1 -165.0(3) . . . . ?
C3 S1 O1 Dy1 92.2(3) . . . . ?
O2 Dy1 O1 S1 -37.0(3) . . . . ?
O2 Dy1 O1 S1 118.1(3) 2_656 . . . ?
O3 Dy1 O1 S1 -132.1(3) 2_656 . . . ?
O3 Dy1 O1 S1 53.6(4) . . . . ?
O1 Dy1 O1 S1 41.4(2) 2_656 . . . ?
O4 Dy1 O1 S1 -87.1(3) . . . . ?
O4 Dy1 O1 S1 174.5(2) 2_656 . . . ?
C4 S2' O2 S2 61.8(11) . . . . ?
C5 S2' O2 S2 -63.0(10) . . . . ?
S2 S2' O2 Dy1 -96(3) . . . . ?
C4 S2' O2 Dy1 -34(4) . . . . ?
C5 S2' O2 Dy1 -158.8(19) . . . . ?
C4 S2 O2 S2' -48.8(11) . . . . ?
C5 S2 O2 S2' 53.7(11) . . . . ?
S2' S2 O2 Dy1 156.8(11) . . . . ?
C4 S2 O2 Dy1 108.0(3) . . . . ?
C5 S2 O2 Dy1 -149.6(4) . . . . ?
O2 Dy1 O2 S2' -29(3) 2_656 . . . ?
O3 Dy1 O2 S2' 84(3) 2_656 . . . ?
O3 Dy1 O2 S2' -136(3) . . . . ?
O1 Dy1 O2 S2' 12(3) . . . . ?
O1 Dy1 O2 S2' -69(3) 2_656 . . . ?
O4 Dy1 O2 S2' 155(3) . . . . ?
O4 Dy1 O2 S2' 145(3) 2_656 . . . ?
O2 Dy1 O2 S2 -108.4(3) 2_656 . . . ?
O3 Dy1 O2 S2 3.7(3) 2_656 . . . ?
O3 Dy1 O2 S2 144.0(3) . . . . ?
O1 Dy1 O2 S2 -67.7(3) . . . . ?
O1 Dy1 O2 S2 -148.8(3) 2_656 . . . ?
O4 Dy1 O2 S2 75.4(3) . . . . ?
O4 Dy1 O2 S2 65.1(4) 2_656 . . . ?
C8 S3 O3 Dy1 -99.1(3) . . . . ?
C9 S3 O3 Dy1 159.2(3) . . . . ?
O2 Dy1 O3 S3 65.6(3) . . . . ?
O2 Dy1 O3 S3 -77.8(3) 2_656 . . . ?
O3 Dy1 O3 S3 171.4(3) 2_656 . . . ?
O1 Dy1 O3 S3 -16.8(4) . . . . ?
O1 Dy1 O3 S3 -4.3(3) 2_656 . . . ?
O4 Dy1 O3 S3 133.7(3) . . . . ?
O4 Dy1 O3 S3 -150.5(3) 2_656 . . . ?
O1 S1 C2 C1 63.7(6) . . . . ?
C3 S1 C2 C1 173.3(5) . . . . ?
O1 S1 C3 C4 -88.0(5) . . . . ?
C2 S1 C3 C4 165.7(5) . . . . ?
S1 C3 C4 S2' 29.6(11) . . . . ?
S1 C3 C4 S2 72.5(5) . . . . ?
S2 S2' C4 C3 80.8(12) . . . . ?
O2 S2' C4 C3 22.0(19) . . . . ?
C5 S2' C4 C3 149.8(8) . . . . ?
O2 S2' C4 S2 -58.8(11) . . . . ?
C5 S2' C4 S2 69.0(10) . . . . ?
S2' S2 C4 C3 -121.3(11) . . . . ?
O2 S2 C4 C3 -73.2(5) . . . . ?
C5 S2 C4 C3 179.7(5) . . . . ?
O2 S2 C4 S2' 48.0(10) . . . . ?
C5 S2 C4 S2' -59.0(10) . . . . ?
S2 S2' C5 C6 -73.1(12) . . . . ?
O2 S2' C5 C6 -12.6(18) . . . . ?
C4 S2' C5 C6 -143.2(9) . . . . ?
O2 S2' C5 S2 60.5(10) . . . . ?
C4 S2' C5 S2 -70.1(10) . . . . ?
S2' S2 C5 C6 124.8(11) . . . . ?
O2 S2 C5 C6 73.4(6) . . . . ?
C4 S2 C5 C6 -177.9(6) . . . . ?
O2 S2 C5 S2' -51.4(10) . . . . ?
C4 S2 C5 S2' 57.3(10) . . . . ?
O3 S3 C8 C7 69.0(6) . . . . ?
C9 S3 C8 C7 175.8(6) . . . . ?
O3 S3 C9 C9 -76.9(5) . . . 5_666 ?
C8 S3 C9 C9 174.1(5) . . . 5_666 ?
O14' Cl1 O12 O12' 169(2) . . . . ?
O13 Cl1 O12 O12' 29(2) . . . . ?
O13' Cl1 O12 O12' 64(2) . . . . ?
O11 Cl1 O12 O12' -93.8(17) . . . . ?
O14 Cl1 O12 O12' 145.2(17) . . . . ?
O13 Cl1 O12 O14' -140.4(14) . . . . ?
O13' Cl1 O12 O14' -105.2(15) . . . . ?
O11 Cl1 O12 O14' 96.9(8) . . . . ?
O12' Cl1 O12 O14' -169(2) . . . . ?
O14 Cl1 O12 O14' -24.1(10) . . . . ?
O14' O12 O12' Cl1 11(2) . . . . ?
Cl1 O12 O12' O13 -22.6(16) . . . . ?
O14' O12 O12' O13 -12(3) . . . . ?
O14' Cl1 O12' O12 -10.3(19) . . . . ?
O13 Cl1 O12' O12 -152(2) . . . . ?
O13' Cl1 O12' O12 -134.0(17) . . . . ?
O11 Cl1 O12' O12 103.1(17) . . . . ?
O14 Cl1 O12' O12 -53(2) . . . . ?
O14' Cl1 O12' O13 142.0(14) . . . . ?
O13' Cl1 O12' O13 18.3(19) . . . . ?
O12 Cl1 O12' O13 152(2) . . . . ?
O11 Cl1 O12' O13 -104.7(13) . . . . ?
O14 Cl1 O12' O13 99.7(17) . . . . ?
O14' Cl1 O13 O13' 50(4) . . . . ?
O12 Cl1 O13 O13' 129(3) . . . . ?
O11 Cl1 O13 O13' -105(3) . . . . ?
O12' Cl1 O13 O13' 148(3) . . . . ?
O14 Cl1 O13 O13' 14(3) . . . . ?
O14' Cl1 O13 O12' -98(2) . . . . ?
O13' Cl1 O13 O12' -148(3) . . . . ?
O12 Cl1 O13 O12' -18.9(15) . . . . ?
O11 Cl1 O13 O12' 106.7(9) . . . . ?
O14 Cl1 O13 O12' -134.6(10) . . . . ?
O12 O12' O13 O13' -8(5) . . . . ?
Cl1 O12' O13 O13' -35(3) . . . . ?
O12 O12' O13 Cl1 27(2) . . . . ?
O12' O13 O13' Cl1 30(2) . . . . ?
Cl1 O13 O13' O14 -14(3) . . . . ?
O12' O13 O13' O14 15(5) . . . . ?
O14' Cl1 O13' O13 -149(3) . . . . ?
O12 Cl1 O13' O13 -69(3) . . . . ?
O11 Cl1 O13' O13 89(3) . . . . ?
O12' Cl1 O13' O13 -32(3) . . . . ?
O14 Cl1 O13' O13 -166(3) . . . . ?
O14' Cl1 O13' O14 16.9(14) . . . . ?
O13 Cl1 O13' O14 166(3) . . . . ?
O12 Cl1 O13' O14 97.2(13) . . . . ?
O11 Cl1 O13' O14 -104.9(7) . . . . ?
O12' Cl1 O13' O14 134.5(10) . . . . ?
O13 Cl1 O14 O14' 150.5(18) . . . . ?
O13' Cl1 O14 O14' 158.7(16) . . . . ?
O12 Cl1 O14 O14' 31.4(16) . . . . ?
O11 Cl1 O14 O14' -91.8(14) . . . . ?
O12' Cl1 O14 O14' 64(2) . . . . ?
O14' Cl1 O14 O13' -158.7(16) . . . . ?
O13 Cl1 O14 O13' -8.2(19) . . . . ?
O12 Cl1 O14 O13' -127.3(11) . . . . ?
O11 Cl1 O14 O13' 109.5(9) . . . . ?
O12' Cl1 O14 O13' -94.8(16) . . . . ?
O13 O13' O14 O14' -3(4) . . . . ?
Cl1 O13' O14 O14' -19.4(14) . . . . ?
O13 O13' O14 Cl1 16(4) . . . . ?
O13' O14 O14' Cl1 17.1(12) . . . . ?
Cl1 O14 O14' O12 -33.5(13) . . . . ?
O13' O14 O14' O12 -16(2) . . . . ?
O13 Cl1 O14' O14 -52(3) . . . . ?
O13' Cl1 O14' O14 -22.7(18) . . . . ?
O12 Cl1 O14' O14 -147.0(15) . . . . ?
O11 Cl1 O14' O14 103.5(11) . . . . ?
O12' Cl1 O14' O14 -139.7(14) . . . . ?
O13 Cl1 O14' O12 95(2) . . . . ?
O13' Cl1 O14' O12 124.2(12) . . . . ?
O11 Cl1 O14' O12 -109.6(8) . . . . ?
O12' Cl1 O14' O12 7.2(13) . . . . ?
O14 Cl1 O14' O12 147.0(15) . . . . ?
O12' O12 O14' O14 26(3) . . . . ?
Cl1 O12 O14' O14 38.4(16) . . . . ?
O12' O12 O14' Cl1 -13(2) . . . . ?
O24 Cl2 O21 O24 180.000(5) 7_556 . . . ?
O23 Cl2 O21 O24 120.7(10) 7_556 . . . ?
O23 Cl2 O21 O24 -59.3(10) . . . . ?
O22 Cl2 O21 O24 55.7(11) . . . . ?
O22 Cl2 O21 O24 -124.3(11) 7_556 . . . ?
O21 Cl2 O21 O24 -103(59) 7_556 . . . ?
O24 Cl2 O21 O22 124.3(11) . . . 7_556 ?
O24 Cl2 O21 O22 -55.7(11) 7_556 . . 7_556 ?
O23 Cl2 O21 O22 -115.0(9) 7_556 . . 7_556 ?
O23 Cl2 O21 O22 65.0(9) . . . 7_556 ?
O22 Cl2 O21 O22 180.000(2) . . . 7_556 ?
O21 Cl2 O21 O22 22(60) 7_556 . . 7_556 ?
O24 Cl2 O22 O24 180.000(4) 7_556 . . . ?
O23 Cl2 O22 O24 -125.5(11) 7_556 . . . ?
O23 Cl2 O22 O24 54.5(11) . . . . ?
O22 Cl2 O22 O24 77(100) 7_556 . . . ?
O21 Cl2 O22 O24 -53.6(11) . . . . ?
O21 Cl2 O22 O24 126.4(11) 7_556 . . . ?
O24 Cl2 O22 O23 125.5(11) . . . 7_556 ?
O24 Cl2 O22 O23 -54.5(11) 7_556 . . 7_556 ?
O23 Cl2 O22 O23 180.000(4) . . . 7_556 ?
O22 Cl2 O22 O23 -157(100) 7_556 . . 7_556 ?
O21 Cl2 O22 O23 71.9(9) . . . 7_556 ?
O21 Cl2 O22 O23 -108.1(9) 7_556 . . 7_556 ?
O24 Cl2 O22 O21 -126.4(11) . . . 7_556 ?
O24 Cl2 O22 O21 53.6(11) 7_556 . . 7_556 ?
O23 Cl2 O22 O21 108.1(9) 7_556 . . 7_556 ?
O23 Cl2 O22 O21 -71.9(9) . . . 7_556 ?
O22 Cl2 O22 O21 -49(100) 7_556 . . 7_556 ?
O21 Cl2 O22 O21 180.000(1) . . . 7_556 ?
O24 Cl2 O23 O24 180.000(2) 7_556 . . . ?
O23 Cl2 O23 O24 75(100) 7_556 . . . ?
O22 Cl2 O23 O24 -53.8(11) . . . . ?
O22 Cl2 O23 O24 126.2(11) 7_556 . . . ?
O21 Cl2 O23 O24 56.1(10) . . . . ?
O21 Cl2 O23 O24 -123.9(10) 7_556 . . . ?
O24 Cl2 O23 O22 -126.2(11) . . . 7_556 ?
O24 Cl2 O23 O22 53.8(11) 7_556 . . 7_556 ?
O23 Cl2 O23 O22 -51(100) 7_556 . . 7_556 ?
O22 Cl2 O23 O22 180.000(3) . . . 7_556 ?
O21 Cl2 O23 O22 -70.1(9) . . . 7_556 ?
O21 Cl2 O23 O22 109.9(9) 7_556 . . 7_556 ?
O24 Cl2 O24 O21 106(100) 7_556 . . . ?
O23 Cl2 O24 O21 -64.9(11) 7_556 . . . ?
O23 Cl2 O24 O21 115.1(11) . . . . ?
O22 Cl2 O24 O21 -119.8(11) . . . . ?
O22 Cl2 O24 O21 60.2(11) 7_556 . . . ?
O21 Cl2 O24 O21 180.000(6) 7_556 . . . ?
O24 Cl2 O24 O22 -134(100) 7_556 . . . ?
O23 Cl2 O24 O22 54.9(11) 7_556 . . . ?
O23 Cl2 O24 O22 -125.1(11) . . . . ?
O22 Cl2 O24 O22 180.000(6) 7_556 . . . ?
O21 Cl2 O24 O22 119.8(11) . . . . ?
O21 Cl2 O24 O22 -60.2(11) 7_556 . . . ?
O24 Cl2 O24 O23 -9(100) 7_556 . . . ?
O23 Cl2 O24 O23 180.000(1) 7_556 . . . ?
O22 Cl2 O24 O23 125.1(11) . . . . ?
O22 Cl2 O24 O23 -54.9(11) 7_556 . . . ?
O21 Cl2 O24 O23 -115.1(11) . . . . ?
O21 Cl2 O24 O23 64.9(11) 7_556 . . . ?
O22 O21 O24 Cl2 -40.4(7) 7_556 . . . ?
Cl2 O21 O24 O22 -51.6(9) . . . . ?
O22 O21 O24 O22 -92.1(12) 7_556 . . . ?
Cl2 O21 O24 O23 52.4(8) . . . . ?
O22 O21 O24 O23 12.0(11) 7_556 . . . ?
O23 O22 O24 Cl2 -41.3(7) 7_556 . . . ?
O21 O22 O24 Cl2 39.6(7) 7_556 . . . ?
Cl2 O22 O24 O21 53.3(9) . . . . ?
O23 O22 O24 O21 12.0(13) 7_556 . . . ?
O21 O22 O24 O21 92.9(11) 7_556 . . . ?
Cl2 O22 O24 O23 -46.6(9) . . . . ?
O23 O22 O24 O23 -87.9(12) 7_556 . . . ?
O21 O22 O24 O23 -7.0(12) 7_556 . . . ?
O22 O23 O24 Cl2 42.4(7) 7_556 . . . ?
Cl2 O23 O24 O21 -55.6(9) . . . . ?
O22 O23 O24 O21 -13.2(13) 7_556 . . . ?
Cl2 O23 O24 O22 47.8(9) . . . . ?
O22 O23 O24 O22 90.2(12) 7_556 . . . ?
O2 Dy1 O4 C11 121.6(6) . . . . ?
O2 Dy1 O4 C11 -54.2(7) 2_656 . . . ?
O3 Dy1 O4 C11 -143.1(6) 2_656 . . . ?
O3 Dy1 O4 C11 11.7(6) . . . . ?
O1 Dy1 O4 C11 172.0(6) . . . . ?
O1 Dy1 O4 C11 64.2(6) 2_656 . . . ?
O4 Dy1 O4 C11 -64.6(6) 2_656 . . . ?
